data_4111323
loop_
_publ_author_name
'Mircea Dinc\<a'
'Anta F. Yu'
'Jeffrey R. Long'

_publ_contact_author_address
;
        Department of Chemistry
        University of California, Berkeley
        United States of America
;
_publ_contact_author_email jrlong@berkeley.edu
_publ_contact_author_fax '510 642-8369'
_publ_contact_author_name 'Jeffrey R. Long'
_publ_contact_author_phone '510 642-0860'
_publ_section_title
;
 Microporous Metal-Organic Frameworks Incorporating
 1,4-Benzeneditetrazolate: Syntheses, Structures, and Hydrogen Storage
 Properties [J. Am. Chem. Soc.2006,128, 8904-8913].
;
_journal_name_full 'Journal of the American Chemical Society'
_journal_page_first 17153
_journal_page_last 17153
_journal_paper_doi 10.1021/ja068019a
_journal_volume 128
_journal_year 2006
_chemical_formula_moiety 'C84 H12 Mn4 N36 O15'
_chemical_formula_sum 'C84 H12 Mn4 N36 O15'
_chemical_formula_weight 1985.06
_chemical_name_systematic
; 
 ? 
;
_space_group_IT_number 2
_symmetry_cell_setting triclinic
_symmetry_space_group_name_Hall '-P 1'
_symmetry_space_group_name_H-M 'P -1'
_atom_sites_solution_hydrogens geom
_atom_sites_solution_primary direct
_atom_sites_solution_secondary difmap
_audit_creation_method SHELXL-97
_cell_angle_alpha 74.687(4)
_cell_angle_beta 82.887(5)
_cell_angle_gamma 78.480(5)
_cell_formula_units_Z 1
_cell_length_a 10.425(2)
_cell_length_b 16.352(4)
_cell_length_c 19.299(4)
_cell_measurement_reflns_used 2684
_cell_measurement_temperature 173(2)
_cell_measurement_theta_max 46.720
_cell_measurement_theta_min 4.779
_cell_volume 3100.4(12)
_computing_cell_refinement 'Bruker SAINT v7.07b'
_computing_data_collection 'Bruker Apex 2 v1.027'
_computing_data_reduction 'Bruker SAINT v7.07b'
_computing_structure_refinement 'SHELXL-97 (Sheldrick, 1997)'
_computing_structure_solution 'SHELXS-97 (Sheldrick, 1990)'
_diffrn_ambient_temperature 273(2)
_diffrn_measured_fraction_theta_full 0.972
_diffrn_measured_fraction_theta_max 0.972
_diffrn_measurement_device_type 'Bruker Platinum 200'
_diffrn_measurement_method \w/2\q-scans
_diffrn_radiation_monochromator graphite
_diffrn_radiation_source 'fine-focus sealed tube'
_diffrn_radiation_type synchrotron
_diffrn_radiation_wavelength 0.77500
_diffrn_reflns_av_R_equivalents 0.2742
_diffrn_reflns_av_sigmaI/netI 0.2401
_diffrn_reflns_limit_h_max 11
_diffrn_reflns_limit_h_min -11
_diffrn_reflns_limit_k_max 18
_diffrn_reflns_limit_k_min -16
_diffrn_reflns_limit_l_max 21
_diffrn_reflns_limit_l_min -21
_diffrn_reflns_number 23111
_diffrn_reflns_theta_full 25.62
_diffrn_reflns_theta_max 25.62
_diffrn_reflns_theta_min 1.20
_diffrn_standards_decay_% 0
_diffrn_standards_interval_count 0
_diffrn_standards_interval_time 0
_diffrn_standards_number 0
_exptl_absorpt_coefficient_mu 0.577
_exptl_absorpt_correction_T_max 0.9914
_exptl_absorpt_correction_T_min 0.9829
_exptl_absorpt_correction_type empirical
_exptl_absorpt_process_details 'Blessing, 1995'
_exptl_crystal_colour colorless
_exptl_crystal_density_diffrn 1.063
_exptl_crystal_description parallelepiped
_exptl_crystal_F_000 988
_exptl_crystal_size_max 0.03
_exptl_crystal_size_mid 0.02
_exptl_crystal_size_min 0.02
_refine_diff_density_max 0.862
_refine_diff_density_min -0.620
_refine_diff_density_rms 0.148
_refine_ls_extinction_coef 0.015(2)
_refine_ls_extinction_expression Fc^*^=kFc[1+0.001xFc^2^\l^3^/sin(2\q)]^-1/4^
_refine_ls_extinction_method SHELXL
_refine_ls_goodness_of_fit_ref 0.964
_refine_ls_hydrogen_treatment constr
_refine_ls_matrix_type full
_refine_ls_number_parameters 503
_refine_ls_number_reflns 8785
_refine_ls_number_restraints 26
_refine_ls_restrained_S_all 0.964
_refine_ls_R_factor_all 0.2074
_refine_ls_R_factor_gt 0.1312
_refine_ls_shift/su_max 0.284
_refine_ls_shift/su_mean 0.022
_refine_ls_structure_factor_coef Fsqd
_refine_ls_weighting_details 'calc w=1/[\s^2^(Fo^2^)+(0.1842P)^2^+0.0000P] where P=(Fo^2^+2Fc^2^)/3'
_refine_ls_weighting_scheme calc
_refine_ls_wR_factor_gt 0.3240
_refine_ls_wR_factor_ref 0.3660
_reflns_number_gt 3834
_reflns_number_total 8785
_reflns_threshold_expression >2sigma(I)
_cod_data_source_file ja068019asi20061109_011129.cif
_cod_data_source_block md38a
_cod_original_cell_volume 3100.3(12)
_cod_database_code 4111323

loop_
_symmetry_equiv_pos_as_xyz
'x, y, z'
'-x, -y, -z'

loop_
_atom_site_label
_atom_site_type_symbol
_atom_site_fract_x
_atom_site_fract_y
_atom_site_fract_z
_atom_site_U_iso_or_equiv
_atom_site_adp_type
_atom_site_occupancy
_atom_site_symmetry_multiplicity
_atom_site_calc_flag
_atom_site_refinement_flags
Mn1 Mn 0.45406(17) 0.83138(10) 0.68529(8) 0.0513(6) Uani 1 1 d .
Mn2 Mn 0.71167(16) 0.63594(10) 0.63996(8) 0.0480(6) Uani 1 1 d .
O11 O 0.4962(10) 0.9077(6) 0.7536(5) 0.085(3) Uani 1 1 d .
O21 O 0.2621(9) 0.8354(5) 0.7415(4) 0.073(2) Uani 1 1 d .
O31 O 0.3673(8) 0.9467(5) 0.6132(4) 0.069(2) Uani 1 1 d .
O41 O 0.6898(8) 0.5049(5) 0.6604(4) 0.068(2) Uani 1 1 d .
O51 O 0.8228(8) 0.6357(5) 0.5372(4) 0.064(2) Uani 1 1 d .
O61 O 0.8947(9) 0.5916(6) 0.6936(5) 0.079(2) Uani 1 1 d .
O100 O 0.878(5) 0.733(3) 0.200(2) 0.27(2) Uiso 0.50 1 d P
O101 O 0.954(7) 0.846(5) 0.090(4) 0.37(3) Uiso 0.50 1 d P
O102 O 1.121(6) 0.978(4) 0.034(3) 0.33(3) Uiso 0.50 1 d P
N11 N 0.474(5) 0.947(2) 0.865(2) 0.366(13) Uiso 1 1 d DU
N21 N 0.0484(14) 0.8807(11) 0.7642(7) 0.122(5) Uani 1 1 d .
N31 N 0.3472(11) 1.0921(7) 0.5846(5) 0.073(3) Uani 1 1 d .
N41 N 0.6721(15) 0.3718(12) 0.7370(9) 0.148(4) Uani 1 1 d DU
N51 N 0.9880(10) 0.6621(7) 0.4513(5) 0.074(3) Uani 1 1 d .
N61 N 1.046(2) 0.5903(16) 0.7681(13) 0.232(5) Uiso 1 1 d DU
N71 N 0.4827(11) 0.6854(7) 0.8341(5) 0.077(3) Uani 1 1 d .
N72 N 0.5285(10) 0.7089(6) 0.7651(4) 0.066(3) Uani 1 1 d .
N73 N 0.6086(10) 0.6425(6) 0.7478(5) 0.063(3) Uani 1 1 d .
N74 N 0.6203(10) 0.5750(6) 0.8063(5) 0.064(3) Uani 1 1 d .
N81 N 0.5084(8) 0.6774(5) 0.5951(4) 0.043(2) Uani 1 1 d .
N82 N 0.4267(8) 0.7435(5) 0.6171(4) 0.047(2) Uani 1 1 d .
N83 N 0.3085(9) 0.7457(6) 0.6013(5) 0.060(2) Uani 1 1 d .
N84 N 0.3031(10) 0.6830(6) 0.5700(5) 0.059(2) Uani 1 1 d .
N91 N 0.8518(9) 0.8005(6) 0.5832(5) 0.063(3) Uani 1 1 d .
N92 N 0.7417(9) 0.7733(6) 0.6186(5) 0.058(2) Uani 1 1 d .
N93 N 0.6529(9) 0.8398(6) 0.6269(4) 0.051(2) Uani 1 1 d .
N94 N 0.6991(9) 0.9144(5) 0.5984(5) 0.056(2) Uani 1 1 d .
C1 C 0.5420(14) 0.6051(8) 0.8563(6) 0.073(4) Uani 1 1 d .
C2 C 0.8209(11) 0.8864(6) 0.5732(6) 0.052(3) Uani 1 1 d .
C3 C 0.4271(12) 0.6422(7) 0.5668(5) 0.050(3) Uani 1 1 d .
C11 C 0.485(5) 0.8910(16) 0.8137(14) 0.30(3) Uani 1 1 d .
C12 C 0.444(4) 0.903(3) 0.945(2) 0.366(13) Uiso 1 1 d DU
C13 C 0.549(5) 0.825(3) 0.9749(19) 0.367(13) Uiso 1 1 d DU
C14 C 0.617(6) 0.979(4) 0.840(3) 0.34(2) Uiso 1 1 d .
C15 C 0.516(4) 1.081(3) 0.813(2) 0.293(18) Uiso 1 1 d .
C21 C 0.1554(16) 0.8517(10) 0.7231(7) 0.083(4) Uani 1 1 d .
C22 C 0.065(2) 0.8936(16) 0.8341(14) 0.156(8) Uiso 1 1 d .
C23 C 0.097(3) 0.814(2) 0.8894(17) 0.218(12) Uiso 1 1 d .
C24 C -0.076(3) 0.8920(16) 0.7411(12) 0.155(8) Uiso 1 1 d .
C25 C -0.124(3) 0.996(2) 0.7092(17) 0.223(12) Uiso 1 1 d .
C31 C 0.4145(14) 1.0145(9) 0.5865(6) 0.073(4) Uani 1 1 d .
C32 C 0.2020(15) 1.1049(10) 0.6131(8) 0.092(4) Uiso 1 1 d .
C33 C 0.208(3) 1.0998(18) 0.6955(14) 0.057(7) Uiso 0.50 1 d P
C33A C 0.173(7) 1.081(5) 0.688(4) 0.21(3) Uiso 0.50 1 d P
C34 C 0.4133(14) 1.1685(9) 0.5497(7) 0.085(4) Uiso 1 1 d .
C35 C 0.457(3) 1.2052(19) 0.6081(16) 0.074(8) Uiso 0.50 1 d P
C35A C 0.506(4) 1.184(2) 0.5897(19) 0.096(11) Uiso 0.50 1 d P
C41 C 0.728(2) 0.4459(11) 0.7142(10) 0.124(7) Uani 1 1 d .
C42 C 0.5669(19) 0.3548(14) 0.6965(11) 0.149(4) Uiso 1 1 d DU
C43 C 0.4322(17) 0.4063(14) 0.7193(12) 0.153(4) Uiso 1 1 d DU
C44 C 0.725(3) 0.3003(17) 0.7985(14) 0.176(9) Uiso 1 1 d .
C45 C 0.609(5) 0.312(3) 0.855(3) 0.32(2) Uiso 1 1 d .
C51 C 0.9356(14) 0.6516(8) 0.5180(7) 0.073(4) Uani 1 1 d .
C52 C 0.9103(15) 0.6549(10) 0.3937(8) 0.096(4) Uiso 1 1 d .
C53 C 0.923(4) 0.568(2) 0.376(2) 0.092(12) Uiso 0.50 1 d P
C53A C 0.938(2) 0.5544(16) 0.4044(14) 0.049(6) Uiso 0.50 1 d P
C54 C 1.1234(15) 0.6778(10) 0.4342(8) 0.091(4) Uiso 1 1 d .
C55 C 1.1310(17) 0.7706(12) 0.3848(9) 0.111(5) Uiso 1 1 d .
C61 C 0.977(4) 0.623(2) 0.7052(19) 0.231(5) Uiso 1 1 d U
C62 C 1.054(3) 0.4941(15) 0.8063(16) 0.232(5) Uiso 1 1 d DU
C63 C 0.941(3) 0.4743(17) 0.8642(15) 0.234(6) Uiso 1 1 d DU
C64 C 1.167(3) 0.6262(15) 0.7773(17) 0.232(5) Uiso 1 1 d DU
C65 C 1.299(2) 0.569(2) 0.7643(17) 0.233(6) Uiso 1 1 d DU
C71 C 0.5196(15) 0.5509(8) 0.9303(6) 0.079(4) Uani 1 1 d .
C72 C 0.4219(17) 0.5798(9) 0.9783(7) 0.102(5) Uani 1 1 d .
H72 H 0.3688 0.6334 0.9643 0.122 Uiso 1 1 calc R
C73 C 0.5966(16) 0.4719(10) 0.9520(6) 0.097(5) Uani 1 1 d .
H73 H 0.6622 0.4522 0.9200 0.116 Uiso 1 1 calc R
C81 C 0.9136(11) 0.9447(7) 0.5358(5) 0.053(3) Uani 1 1 d .
C82 C 0.8657(11) 1.0323(7) 0.5094(6) 0.057(3) Uani 1 1 d .
H82 H 0.7768 1.0543 0.5157 0.068 Uiso 1 1 calc R
C83 C 0.9556(12) 1.0871(7) 0.4728(6) 0.059(3) Uani 1 1 d .
H83 H 0.9250 1.1454 0.4544 0.070 Uiso 1 1 calc R
C91 C 0.4660(11) 0.5687(7) 0.5323(5) 0.055(3) Uani 1 1 d .
C92 C 0.3791(12) 0.5177(7) 0.5326(6) 0.056(3) Uani 1 1 d .
H92 H 0.2952 0.5293 0.5546 0.068 Uiso 1 1 calc R
C93 C 0.5895(11) 0.5514(7) 0.4987(6) 0.058(3) Uani 1 1 d .
H93 H 0.6511 0.5860 0.4972 0.070 Uiso 1 1 calc R

loop_
_atom_site_aniso_label
_atom_site_aniso_U_11
_atom_site_aniso_U_22
_atom_site_aniso_U_33
_atom_site_aniso_U_23
_atom_site_aniso_U_13
_atom_site_aniso_U_12
Mn1 0.0641(12) 0.0379(10) 0.0503(10) -0.0078(7) -0.0011(8) -0.0110(8)
Mn2 0.0579(11) 0.0341(10) 0.0474(10) 0.0001(7) -0.0042(7) -0.0109(8)
O11 0.106(7) 0.090(7) 0.067(6) -0.032(5) -0.010(5) -0.014(6)
O21 0.064(6) 0.068(6) 0.076(6) -0.014(4) 0.010(5) -0.005(5)
O31 0.084(6) 0.046(5) 0.075(5) -0.001(4) -0.015(4) -0.015(4)
O41 0.091(6) 0.040(5) 0.065(5) 0.010(4) -0.012(4) -0.017(4)
O51 0.064(5) 0.073(5) 0.060(5) -0.017(4) 0.008(4) -0.032(5)
O61 0.075(6) 0.067(6) 0.092(6) -0.009(5) -0.021(5) -0.010(5)
N21 0.099(11) 0.188(16) 0.081(9) -0.044(9) 0.005(8) -0.020(10)
N31 0.094(8) 0.053(7) 0.065(6) 0.002(5) -0.010(6) -0.019(6)
N41 0.149(4) 0.148(4) 0.148(4) -0.0364(14) -0.0113(11) -0.0261(12)
N51 0.064(7) 0.092(8) 0.068(7) -0.016(6) -0.005(5) -0.027(6)
N71 0.113(9) 0.056(7) 0.044(6) 0.002(5) 0.012(5) -0.006(6)
N72 0.087(8) 0.058(6) 0.040(5) -0.001(5) 0.005(5) -0.006(6)
N73 0.078(7) 0.054(6) 0.050(6) -0.001(5) -0.001(5) -0.012(6)
N74 0.096(8) 0.045(6) 0.042(5) 0.002(4) 0.002(5) -0.013(5)
N81 0.054(5) 0.026(4) 0.044(5) 0.000(4) -0.006(4) -0.004(4)
N82 0.046(6) 0.038(5) 0.051(5) -0.001(4) -0.010(4) -0.006(4)
N83 0.047(6) 0.050(6) 0.076(6) -0.010(5) -0.020(5) 0.007(5)
N84 0.062(7) 0.045(6) 0.077(6) -0.024(5) -0.025(5) 0.001(5)
N91 0.068(7) 0.040(6) 0.076(6) -0.006(5) 0.001(5) -0.015(5)
N92 0.062(6) 0.044(6) 0.061(6) 0.001(4) -0.006(5) -0.010(5)
N93 0.049(6) 0.036(5) 0.067(6) -0.002(4) -0.010(4) -0.011(5)
N94 0.057(6) 0.039(5) 0.070(6) -0.003(4) -0.014(5) -0.012(5)
C1 0.109(11) 0.060(9) 0.042(7) -0.007(6) 0.003(7) -0.010(8)
C2 0.053(7) 0.032(6) 0.065(7) 0.004(5) -0.013(6) -0.010(5)
C3 0.061(8) 0.043(6) 0.048(6) -0.007(5) -0.014(5) -0.012(6)
C11 0.71(8) 0.13(2) 0.114(18) -0.037(16) -0.07(3) -0.20(3)
C21 0.065(10) 0.102(12) 0.071(9) -0.017(8) 0.014(8) -0.008(9)
C31 0.097(11) 0.052(8) 0.062(8) -0.006(6) -0.020(7) 0.002(8)
C41 0.19(2) 0.068(11) 0.124(14) -0.021(10) 0.013(13) -0.059(12)
C51 0.071(9) 0.067(9) 0.066(8) -0.004(6) -0.004(7) 0.008(7)
C71 0.113(11) 0.059(9) 0.042(7) 0.006(6) 0.011(7) 0.005(8)
C72 0.146(15) 0.060(9) 0.057(8) 0.014(7) 0.023(9) 0.023(9)
C73 0.126(13) 0.081(10) 0.051(8) 0.007(7) 0.024(7) 0.007(9)
C81 0.058(8) 0.041(7) 0.059(7) 0.001(5) -0.015(5) -0.018(6)
C82 0.055(7) 0.043(7) 0.071(7) -0.010(6) -0.001(6) -0.010(6)
C83 0.076(9) 0.033(6) 0.065(7) 0.004(5) -0.023(6) -0.014(6)
C91 0.069(8) 0.046(7) 0.056(7) -0.015(5) -0.005(6) -0.020(6)
C92 0.072(8) 0.045(7) 0.062(7) -0.015(5) -0.009(6) -0.029(6)
C93 0.057(7) 0.066(8) 0.061(7) -0.022(6) -0.005(6) -0.026(6)

loop_
_atom_type_symbol
_atom_type_description
_atom_type_scat_dispersion_real
_atom_type_scat_dispersion_imag
_atom_type_scat_source
C C -0.0020 0.0020 'International Tables Vol C Tables 4.2.6.8 and 6.1.1.4'
H H 0.0000 0.0000 'International Tables Vol C Tables 4.2.6.8 and 6.1.1.4'
N N -0.0031 0.0040 'International Tables Vol C Tables 4.2.6.8 and 6.1.1.4'
Mn Mn 0.2237 0.8589 'International Tables Vol C Tables 4.2.6.8 and 6.1.1.4'
O O -0.0041 0.0074 'International Tables Vol C Tables 4.2.6.8 and 6.1.1.4'

loop_
_geom_angle_atom_site_label_1
_geom_angle_atom_site_label_2
_geom_angle_atom_site_label_3
_geom_angle
_geom_angle_site_symmetry_1
_geom_angle_site_symmetry_3
O31 Mn1 O21 85.0(3) . .
O31 Mn1 O11 89.5(3) . .
O21 Mn1 O11 86.9(4) . .
O31 Mn1 N72 175.3(4) . .
O21 Mn1 N72 90.3(3) . .
O11 Mn1 N72 91.1(4) . .
O31 Mn1 N93 91.6(3) . .
O21 Mn1 N93 174.7(3) . .
O11 Mn1 N93 89.1(3) . .
N72 Mn1 N93 93.1(3) . .
O31 Mn1 N82 94.8(3) . .
O21 Mn1 N82 96.2(3) . .
O11 Mn1 N82 174.9(4) . .
N72 Mn1 N82 84.9(3) . .
N93 Mn1 N82 88.1(3) . .
O41 Mn2 O51 93.7(3) . .
O41 Mn2 O61 88.2(3) . .
O51 Mn2 O61 89.4(3) . .
O41 Mn2 N73 89.8(3) . .
O51 Mn2 N73 175.2(3) . .
O61 Mn2 N73 87.6(4) . .
O41 Mn2 N92 178.2(4) . .
O51 Mn2 N92 85.6(3) . .
O61 Mn2 N92 90.1(3) . .
N73 Mn2 N92 90.8(3) . .
O41 Mn2 N81 89.4(3) . .
O51 Mn2 N81 96.2(3) . .
O61 Mn2 N81 174.0(3) . .
N73 Mn2 N81 87.0(3) . .
N92 Mn2 N81 92.3(3) . .
C11 O11 Mn1 125.6(13) . .
C21 O21 Mn1 134.0(9) . .
C31 O31 Mn1 128.0(8) . .
C41 O41 Mn2 125.5(9) . .
C51 O51 Mn2 128.4(8) . .
C61 O61 Mn2 137(2) . .
C11 N11 C12 115(4) . .
C11 N11 C14 97(4) . .
C12 N11 C14 119(4) . .
C21 N21 C24 119.6(15) . .
C21 N21 C22 119.8(16) . .
C24 N21 C22 120.5(16) . .
C31 N31 C34 118.4(12) . .
C31 N31 C32 120.8(11) . .
C34 N31 C32 120.7(11) . .
C41 N41 C44 120.1(17) . .
C41 N41 C42 122.6(17) . .
C44 N41 C42 116.9(18) . .
C51 N51 C54 120.1(11) . .
C51 N51 C52 119.5(11) . .
C54 N51 C52 120.4(10) . .
C61 N61 C64 122(3) . .
C61 N61 C62 118(3) . .
C64 N61 C62 113(2) . .
C1 N71 N72 104.1(10) . .
N73 N72 N71 108.9(9) . .
N73 N72 Mn1 124.3(6) . .
N71 N72 Mn1 125.8(8) . .
N72 N73 N74 109.7(8) . .
N72 N73 Mn2 127.5(7) . .
N74 N73 Mn2 122.9(8) . .
C1 N74 N73 103.1(9) . .
C3 N81 N82 103.3(8) . .
C3 N81 Mn2 137.2(7) . .
N82 N81 Mn2 116.7(6) . .
N83 N82 N81 108.9(8) . .
N83 N82 Mn1 117.7(7) . .
N81 N82 Mn1 132.8(6) . .
N82 N83 N84 111.6(8) . .
C3 N84 N83 103.7(8) . .
C2 N91 N92 102.9(9) . .
N93 N92 N91 109.7(8) . .
N93 N92 Mn2 126.8(7) . .
N91 N92 Mn2 122.7(7) . .
N92 N93 N94 111.0(8) . .
N92 N93 Mn1 124.6(6) . .
N94 N93 Mn1 124.3(7) . .
C2 N94 N93 102.1(8) . .
N74 C1 N71 114.2(10) . .
N74 C1 C71 122.1(12) . .
N71 C1 C71 123.6(11) . .
N94 C2 N91 114.3(9) . .
N94 C2 C81 123.3(10) . .
N91 C2 C81 122.4(11) . .
N84 C3 N81 112.5(9) . .
N84 C3 C91 121.3(9) . .
N81 C3 C91 126.2(11) . .
O11 C11 N11 130(2) . .
C13 C12 N11 114.1(5) . .
N11 C14 C15 83(3) . .
O21 C21 N21 123.1(14) . .
N21 C22 C23 114(2) . .
N21 C24 C25 107(2) . .
O31 C31 N31 123.2(13) . .
C33A C32 N31 118(3) . .
C33A C32 C33 21(3) . .
N31 C32 C33 103.6(14) . .
C33A C33 C32 62(8) . .
C33 C33A C32 97(9) . .
C35A C34 N31 116.1(17) . .
C35A C34 C35 25.6(17) . .
N31 C34 C35 110.5(13) . .
C35A C35 C34 64(4) . .
C35 C35A C34 90(5) . .
O41 C41 N41 121.0(17) . .
N41 C42 C43 107.7(13) . .
N41 C44 C45 98(3) . .
O51 C51 N51 123.9(12) . .
N51 C52 C53 118.9(19) . .
N51 C52 C53A 100.0(14) . .
C53 C52 C53A 20.6(15) . .
C53A C53 C52 85(6) . .
C53 C53A C52 74(5) . .
N51 C54 C55 112.4(13) . .
O61 C61 N61 123(3) . .
C63 C62 N61 114.3(5) . .
C65 C64 N61 114.3(5) . .
C73 C71 C72 119.2(11) . .
C73 C71 C1 120.1(12) . .
C72 C71 C1 120.8(12) . .
C71 C72 C73 119.8(12) . 2_667
C71 C73 C72 121.1(13) . 2_667
C83 C81 C82 120.5(9) 2_776 .
C83 C81 C2 120.1(10) 2_776 .
C82 C81 C2 119.3(11) . .
C81 C82 C83 118.6(11) . .
C81 C83 C82 120.9(10) 2_776 .
C92 C91 C93 118.4(10) . .
C92 C91 C3 120.0(11) . .
C93 C91 C3 121.6(9) . .
C91 C92 C93 122.1(11) . 2_666
C91 C93 C92 119.5(10) . 2_666

loop_
_geom_bond_atom_site_label_1
_geom_bond_atom_site_label_2
_geom_bond_distance
_geom_bond_site_symmetry_2
Mn1 O31 2.134(8) .
Mn1 O21 2.152(9) .
Mn1 O11 2.173(9) .
Mn1 N72 2.242(9) .
Mn1 N93 2.244(9) .
Mn1 N82 2.266(8) .
Mn2 O41 2.128(8) .
Mn2 O51 2.170(7) .
Mn2 O61 2.186(9) .
Mn2 N73 2.240(9) .
Mn2 N92 2.252(9) .
Mn2 N81 2.296(8) .
O11 C11 1.12(2) .
O21 C21 1.168(15) .
O31 C31 1.261(14) .
O41 C41 1.26(2) .
O51 C51 1.246(15) .
O61 C61 1.15(3) .
N11 C11 1.50(5) .
N11 C12 1.543(5) .
N11 C14 1.65(6) .
N21 C21 1.366(18) .
N21 C24 1.39(3) .
N21 C22 1.46(2) .
N31 C31 1.314(16) .
N31 C34 1.508(16) .
N31 C32 1.538(18) .
N41 C41 1.39(2) .
N41 C44 1.50(3) .
N41 C42 1.529(16) .
N51 C51 1.316(14) .
N51 C54 1.467(17) .
N51 C52 1.495(17) .
N61 C61 1.41(4) .
N61 C64 1.541(5) .
N61 C62 1.542(5) .
N71 C1 1.317(15) .
N71 N72 1.340(12) .
N72 N73 1.322(13) .
N73 N74 1.352(12) .
N74 C1 1.317(14) .
N81 C3 1.351(12) .
N81 N82 1.363(11) .
N82 N83 1.296(11) .
N83 N84 1.334(12) .
N84 C3 1.333(14) .
N91 C2 1.343(13) .
N91 N92 1.354(12) .
N92 N93 1.311(12) .
N93 N94 1.355(11) .
N94 C2 1.338(14) .
C1 C71 1.486(15) .
C2 C81 1.482(14) .
C3 C91 1.488(14) .
C12 C13 1.542(5) .
C14 C15 1.77(6) .
C22 C23 1.45(3) .
C24 C25 1.64(4) .
C32 C33A 1.41(7) .
C32 C33 1.58(3) .
C33 C33A 0.58(7) .
C34 C35A 1.41(4) .
C34 C35 1.56(3) .
C35 C35A 0.67(4) .
C42 C43 1.564(16) .
C44 C45 1.54(5) .
C52 C53 1.52(4) .
C52 C53A 1.57(3) .
C53 C53A 0.56(4) .
C54 C55 1.58(2) .
C62 C63 1.538(5) .
C64 C65 1.538(5) .
C71 C73 1.369(18) .
C71 C72 1.388(17) .
C72 C73 1.400(16) 2_667
C73 C72 1.400(16) 2_667
C81 C83 1.365(16) 2_776
C81 C82 1.397(15) .
C82 C83 1.420(14) .
C83 C81 1.365(16) 2_776
C91 C92 1.347(13) .
C91 C93 1.379(15) .
C92 C93 1.383(15) 2_666
C93 C92 1.383(15) 2_666
